data_4032077
loop_
_publ_author_name
'Taher, Ehab S.'
'Guest, Prue'
'Benton, Amanda'
'Ma, Xinghua'
'Banwell, Martin G.'
'Willis, Anthony C.'
'Seiser, Tobias'
'Newton, Trevor W.'
'Hutzler, Johannes'

_publ_section_title
;
 The Synthesis of Certain Phomentrioloxin A Analogues and Their Evaluation
 as Herbicidal Agents.
;
_journal_issue 1
_journal_name_full 'The Journal of organic chemistry'
_journal_page_first 211
_journal_page_last 233
_journal_paper_doi 10.1021/acs.joc.6b02372
_journal_volume 82
_journal_year 2017
_chemical_absolute_configuration syn
_chemical_compound_source local
_chemical_formula_moiety 'C17 H22 O4'
_chemical_formula_sum 'C17 H22 O4'
_chemical_formula_weight 290.36
_space_group_IT_number 19
_symmetry_cell_setting orthorhombic
_symmetry_space_group_name_Hall 'P 2ac 2ab'
_symmetry_space_group_name_H-M 'P 21 21 21'
_atom_sites_solution_hydrogens difmap
_atom_sites_solution_primary direct
_audit_creation_date 14-04-24
_audit_creation_method CRYSTALS_ver_14.40
_audit_update_record
;
2014-04-30 - C17 H22 O4
            by Anthony C. Willis
            for Shuxin Yang and Martin Banwell


2014-04-30 - passes checkcif tests

;
_cell_angle_alpha 90
_cell_angle_beta 90
_cell_angle_gamma 90
_cell_formula_units_Z 4
_cell_length_a 4.5847(2)
_cell_length_b 11.7037(5)
_cell_length_c 29.754(3)
_cell_measurement_reflns_used 2499
_cell_measurement_temperature 150
_cell_measurement_theta_max 72
_cell_measurement_theta_min 4
_cell_volume 1596.54(19)
_computing_cell_refinement
;
CrysAlisPro

;
_computing_data_collection
;
CrysAlisPro, Agilent Technologies,
Version 1.171.37.21t (release 24-10-2013 CrysAlis171 .NET)
(compiled Oct 24 2013,16:12:21)
;
_computing_data_reduction
;
CrysAlisPro

;
_computing_molecular_graphics
; 
ORTEP-II (Johnson 1976) in teXsan (MSC, 1992-1997)
;
_computing_publication_material 'CRYSTALS (Betteridge et al., 2003)'
_computing_structure_refinement 'CRYSTALS (Betteridge et al., 2003)'
_computing_structure_solution 'SIR92 (Altomare et al., 1994)'
_diffrn_ambient_temperature 150
_diffrn_measured_fraction_theta_full 0.988
_diffrn_measured_fraction_theta_max 0.988
_diffrn_measurement_device Area
_diffrn_measurement_device_type 'SuperNova, Dual, Cu at zero, Sapphire3'
_diffrn_measurement_method \w
_diffrn_radiation_monochromator mirror
_diffrn_radiation_type 'Cu K\a'
_diffrn_radiation_wavelength 1.54180
_diffrn_reflns_av_R_equivalents 0.089
_diffrn_reflns_limit_h_max 5
_diffrn_reflns_limit_h_min -5
_diffrn_reflns_limit_k_max 14
_diffrn_reflns_limit_k_min -13
_diffrn_reflns_limit_l_max 36
_diffrn_reflns_limit_l_min -36
_diffrn_reflns_number 12934
_diffrn_reflns_theta_full 73.379
_diffrn_reflns_theta_max 73.379
_diffrn_reflns_theta_min 4.059
_diffrn_standards_number 0
_exptl_absorpt_coefficient_mu 0.692
_exptl_absorpt_correction_T_max 0.988
_exptl_absorpt_correction_T_min 0.872
_exptl_absorpt_correction_type analytical
_exptl_absorpt_process_details
;
CrysAlisPro, Agilent Technologies,
Version 1.171.37.21t (release 24-10-2013 CrysAlis171 .NET)
(compiled Oct 24 2013,16:12:21)
Analytical numeric absorption correction using a multifaceted crystal
            model based on expressions derived by R.C. Clark & J.S. Reid.
(Clark, R. C. & Reid, J. S. (1995). Acta Cryst. A51, 887-897)
;
_exptl_crystal_colour colourless
_exptl_crystal_density_diffrn 1.208
_exptl_crystal_density_method 'not measured'
_exptl_crystal_description lath
_exptl_crystal_F_000 624
_exptl_crystal_size_max 0.397
_exptl_crystal_size_mid 0.061
_exptl_crystal_size_min 0.018
_refine_diff_density_max 0.40
_refine_diff_density_min -0.31
_refine_ls_abs_structure_details
;
The enantiomer has been assigned by reference to an unchanging chiral
centre in the synthetic procedure.
;
_refine_ls_extinction_method None
_refine_ls_goodness_of_fit_ref 1.0037
_refine_ls_hydrogen_treatment mixed
_refine_ls_matrix_type full
_refine_ls_number_parameters 199
_refine_ls_number_reflns 1899
_refine_ls_number_restraints 0
_refine_ls_R_factor_all 0.0789
_refine_ls_R_factor_gt 0.0653
_refine_ls_shift/su_max 0.0016757
_refine_ls_shift/su_mean 0.0002305
_refine_ls_structure_factor_coef Fsqd
_refine_ls_weighting_details
;
 Method= Modified Sheldrick 
 w=1/[\s^2^(F^2^) + ( 0.04P)^2^ + 2.53P] 
 ,where P=(max(Fo^2^,0) + 2Fc^2^)/3 
;
_refine_ls_weighting_scheme calc
_refine_ls_wR_factor_all 0.1509
_refine_ls_wR_factor_gt 0.1431
_refine_ls_wR_factor_ref 0.1509
_reflns_limit_h_max 5
_reflns_limit_h_min 0
_reflns_limit_k_max 14
_reflns_limit_k_min 0
_reflns_limit_l_max 36
_reflns_limit_l_min 0
_reflns_number_gt 1563
_reflns_number_total 1901
_reflns_threshold_expression I>2.0\s(I)
_oxford_diffrn_Wilson_B_factor 2.88
_oxford_diffrn_Wilson_scale 0.02
_oxford_refine_ls_r_factor_ref 0.0789
_oxford_refine_ls_scale 7.7(4)
_oxford_reflns_number_all 1899
_oxford_reflns_threshold_expression_ref I>-10.0\s(I)
_oxford_structure_analysis_title 'Z:\ban1411SN\Tony_ban1411SN_data on faces'
_cod_data_source_file jo6b02372_si_003.cif
_cod_data_source_block ban1411SN
_cod_depositor_comments 'Adding full bibliography for 4032077--4032079.cif.'
_cod_original_sg_symbol_Hall 'P 2ac 2ab '
_cod_original_sg_symbol_H-M 'P 21 21 21 '
_cod_database_code 4032077

loop_
_symmetry_equiv_pos_as_xyz
x,y,z
x+1/2,-y+1/2,-z
-x,y+1/2,-z+1/2
-x+1/2,-y,z+1/2

loop_
_atom_site_label
_atom_site_type_symbol
_atom_site_fract_x
_atom_site_fract_y
_atom_site_fract_z
_atom_site_U_iso_or_equiv
_atom_site_occupancy
_atom_site_adp_type
_atom_site_refinement_flags_posn
O1 O 0.2090(7) 0.1336(2) 0.29007(11) 0.0343 1.0000 Uani .
O2 O 0.7180(8) 0.2074(2) 0.24370(12) 0.0349 1.0000 Uani .
O3 O 0.5181(8) 0.4273(2) 0.21991(11) 0.0361 1.0000 Uani .
O4 O 0.5132(8) 0.5254(2) 0.30292(12) 0.0363 1.0000 Uani .
C1 C 0.5063(12) 0.4434(4) 0.42681(17) 0.0379 1.0000 Uani .
C2 C 0.5973(12) 0.5439(4) 0.44695(19) 0.0438 1.0000 Uani .
C3 C 0.4971(14) 0.5722(4) 0.48932(19) 0.0498 1.0000 Uani .
C4 C 0.3007(15) 0.5020(5) 0.51203(18) 0.0519 1.0000 Uani .
C5 C 0.2092(15) 0.4027(4) 0.49098(17) 0.0471 1.0000 Uani .
C6 C 0.3025(12) 0.3724(4) 0.44829(16) 0.0403 1.0000 Uani .
C7 C 0.8069(13) 0.6216(4) 0.4220(2) 0.0534 1.0000 Uani .
C8 C 0.190(2) 0.5322(5) 0.55849(18) 0.0711 1.0000 Uani .
C9 C 0.1894(12) 0.2639(4) 0.42906(18) 0.0420 1.0000 Uani .
C10 C 0.1772(12) 0.2266(4) 0.38686(16) 0.0398 1.0000 Uani .
C11 C 0.2613(10) 0.2820(3) 0.34435(15) 0.0304 1.0000 Uani .
C12 C 0.4192(10) 0.2068(3) 0.31126(16) 0.0298 1.0000 Uani .
C13 C 0.5824(10) 0.2786(3) 0.27688(15) 0.0274 1.0000 Uani .
C14 C 0.3809(10) 0.3644(3) 0.25535(15) 0.0298 1.0000 Uani .
C15 C 0.2809(10) 0.4485(3) 0.29135(15) 0.0304 1.0000 Uani .
C16 C 0.1936(11) 0.3892(3) 0.33358(16) 0.0337 1.0000 Uani .
C17 C 0.4636(16) 0.3833(4) 0.17613(17) 0.0547 1.0000 Uani .
H1 H 0.299(14) 0.075(4) 0.2801(18) 0.0512 1.0000 Uiso .
H2 H 0.880(13) 0.181(4) 0.2523(19) 0.0519 1.0000 Uiso .
H4 H 0.497(14) 0.583(5) 0.2867(18) 0.0542 1.0000 Uiso .
H11 H 0.5730 0.4237 0.3977 0.0445 1.0000 Uiso R
H31 H 0.5615 0.6389 0.5030 0.0600 1.0000 Uiso R
H51 H 0.0783 0.3549 0.5064 0.0568 1.0000 Uiso R
H71 H 0.7890 0.6984 0.4326 0.0804 1.0000 Uiso R
H72 H 1.0027 0.5975 0.4270 0.0802 1.0000 Uiso R
H73 H 0.7718 0.6198 0.3897 0.0798 1.0000 Uiso R
H81 H 0.1234 0.4650 0.5737 0.1069 1.0000 Uiso R
H82 H 0.3461 0.5646 0.5754 0.1070 1.0000 Uiso R
H83 H 0.0328 0.5856 0.5562 0.1072 1.0000 Uiso R
H91 H 0.1128 0.2139 0.4506 0.0502 1.0000 Uiso R
H101 H 0.1043 0.1527 0.3834 0.0479 1.0000 Uiso R
H121 H 0.5616 0.1607 0.3281 0.0361 1.0000 Uiso R
H131 H 0.7400 0.3210 0.2926 0.0328 1.0000 Uiso R
H141 H 0.2110 0.3244 0.2422 0.0361 1.0000 Uiso R
H151 H 0.1135 0.4913 0.2801 0.0360 1.0000 Uiso R
H161 H 0.0863 0.4324 0.3545 0.0402 1.0000 Uiso R
H171 H 0.5597 0.4313 0.1543 0.0816 1.0000 Uiso R
H172 H 0.2565 0.3834 0.1705 0.0822 1.0000 Uiso R
H173 H 0.5409 0.3059 0.1738 0.0823 1.0000 Uiso R

loop_
_atom_site_aniso_label
_atom_site_aniso_U_11
_atom_site_aniso_U_22
_atom_site_aniso_U_33
_atom_site_aniso_U_23
_atom_site_aniso_U_13
_atom_site_aniso_U_12
O1 0.0306(17) 0.0160(13) 0.056(2) -0.0044(14) -0.0012(16) -0.0009(14)
O2 0.0321(17) 0.0198(14) 0.053(2) -0.0065(14) -0.0002(17) 0.0003(14)
O3 0.047(2) 0.0234(14) 0.0382(17) 0.0022(13) 0.0001(17) -0.0053(16)
O4 0.0392(19) 0.0152(13) 0.055(2) 0.0001(13) -0.0045(18) -0.0038(15)
C1 0.041(3) 0.032(2) 0.041(3) -0.003(2) -0.004(3) 0.003(2)
C2 0.045(3) 0.033(2) 0.053(3) -0.003(2) -0.007(3) 0.004(2)
C3 0.057(3) 0.038(3) 0.055(3) -0.007(2) -0.015(3) 0.006(3)
C4 0.067(4) 0.044(3) 0.045(3) -0.006(2) -0.005(3) 0.014(3)
C5 0.067(4) 0.037(2) 0.038(3) 0.005(2) -0.003(3) 0.001(3)
C6 0.049(3) 0.032(2) 0.040(3) 0.000(2) -0.004(2) 0.004(3)
C7 0.042(3) 0.036(3) 0.082(4) -0.007(3) -0.003(3) 0.003(3)
C8 0.104(6) 0.061(4) 0.048(3) -0.006(3) -0.002(4) 0.006(4)
C9 0.046(3) 0.032(2) 0.048(3) 0.008(2) 0.004(3) -0.001(2)
C10 0.046(3) 0.026(2) 0.048(3) 0.004(2) 0.001(3) 0.002(2)
C11 0.031(2) 0.0186(18) 0.042(3) -0.0001(17) -0.001(2) 0.0017(19)
C12 0.028(2) 0.0174(18) 0.044(3) 0.0002(18) -0.004(2) -0.0023(18)
C13 0.024(2) 0.0137(17) 0.044(3) -0.0036(17) -0.0011(19) -0.0021(17)
C14 0.032(2) 0.0169(17) 0.040(2) 0.0003(19) -0.004(2) -0.0052(18)
C15 0.028(2) 0.0176(19) 0.046(3) 0.0017(17) -0.006(2) 0.0023(18)
C16 0.033(2) 0.022(2) 0.047(3) -0.0034(19) 0.000(2) 0.003(2)
C17 0.083(5) 0.041(3) 0.040(3) 0.002(2) -0.001(3) -0.006(3)

loop_
_atom_type_symbol
_atom_type_scat_dispersion_real
_atom_type_scat_dispersion_imag
_atom_type_scat_Cromer_Mann_a1
_atom_type_scat_Cromer_Mann_b1
_atom_type_scat_Cromer_Mann_a2
_atom_type_scat_Cromer_Mann_b2
_atom_type_scat_Cromer_Mann_a3
_atom_type_scat_Cromer_Mann_b3
_atom_type_scat_Cromer_Mann_a4
_atom_type_scat_Cromer_Mann_b4
_atom_type_scat_Cromer_Mann_c
_atom_type_scat_source
C 0.0181 0.0091 2.3100 20.8439 1.0200 10.2075 1.5886 0.5687 0.8650 51.6512 0.2156 'International Tables Vol C 4.2.6.8 and 6.1.1.4'
H 0.0000 0.0000 0.4930 10.5109 0.3229 26.1257 0.1402 3.1424 0.0408 57.7998 0.0030 'International Tables Vol C 4.2.6.8 and 6.1.1.4'
O 0.0492 0.0322 3.0485 13.2771 2.2868 5.7011 1.5463 0.3239 0.8670 32.9089 0.2508 'International Tables Vol C 4.2.6.8 and 6.1.1.4'

loop_
_exptl_crystal_face_index_h
_exptl_crystal_face_index_k
_exptl_crystal_face_index_l
_exptl_crystal_face_perp_dist
_exptl_oxdiff_crystal_face_indexfrac_h
_exptl_oxdiff_crystal_face_indexfrac_k
_exptl_oxdiff_crystal_face_indexfrac_l
_exptl_oxdiff_crystal_face_x
_exptl_oxdiff_crystal_face_y
_exptl_oxdiff_crystal_face_z
0 0 1 0.0088 -0.0001 -0.0004 0.9997 -0.0335 -0.0395 -0.0014
0 0 -1 0.0088 0.0001 0.0004 -0.9997 0.0335 0.0395 0.0014
-3 -4 0 0.0306 -2.9992 -3.9966 0.0025 -0.7525 0.6164 0.5877
3 4 0 0.0306 2.9992 3.9966 -0.0025 0.7525 -0.6164 -0.5877
1 -5 0 0.1980 1.0016 -5.0007 -0.0066 -0.2847 0.2640 -0.6290
-1 5 0 0.1980 -1.0016 5.0007 0.0066 0.2847 -0.2640 0.6290
1 5 0 0.1051 0.9987 4.9986 0.0025 0.5609 -0.4773 0.0549
-1 -5 0 0.1051 -0.9987 -4.9986 -0.0025 -0.5609 0.4773 -0.0549

loop_
_geom_angle_atom_site_label_1
_geom_angle_atom_site_label_2
_geom_angle_atom_site_label_3
_geom_angle
_geom_angle_publ_flag
C12 O1 H1 108(4) no
C13 O2 H2 112(4) no
C14 O3 C17 114.3(4) yes
C15 O4 H4 108(4) no
C2 C1 C6 120.4(5) yes
C2 C1 H11 120.4 no
C6 C1 H11 119.1 no
C1 C2 C3 119.9(5) yes
C1 C2 C7 119.2(5) yes
C3 C2 C7 120.9(5) yes
C2 C3 C4 121.1(5) yes
C2 C3 H31 119.8 no
C4 C3 H31 119.2 no
C3 C4 C5 118.1(5) yes
C3 C4 C8 121.5(5) yes
C5 C4 C8 120.4(6) yes
C4 C5 C6 122.4(6) yes
C4 C5 H51 118.1 no
C6 C5 H51 119.5 no
C1 C6 C5 118.1(5) yes
C1 C6 C9 124.2(5) yes
C5 C6 C9 117.6(5) yes
C2 C7 H71 110.4 no
C2 C7 H72 110.0 no
H71 C7 H72 107.9 no
C2 C7 H73 111.4 no
H71 C7 H73 109.3 no
H72 C7 H73 107.7 no
C4 C8 H81 110.3 no
C4 C8 H82 108.7 no
H81 C8 H82 108.4 no
C4 C8 H83 109.9 no
H81 C8 H83 109.4 no
H82 C8 H83 110.1 no
C6 C9 C10 131.2(5) yes
C6 C9 H91 113.6 no
C10 C9 H91 115.2 no
C9 C10 C11 130.9(5) yes
C9 C10 H101 115.0 no
C11 C10 H101 114.1 no
C10 C11 C12 115.5(4) yes
C10 C11 C16 124.1(4) yes
C12 C11 C16 120.3(4) yes
C11 C12 O1 108.3(4) yes
C11 C12 C13 110.7(3) yes
O1 C12 C13 111.4(4) yes
C11 C12 H121 107.8 no
O1 C12 H121 110.0 no
C13 C12 H121 108.6 no
C12 C13 O2 110.9(3) yes
C12 C13 C14 110.6(4) yes
O2 C13 C14 111.1(4) yes
C12 C13 H131 108.5 no
O2 C13 H131 107.4 no
C14 C13 H131 108.2 no
C13 C14 O3 112.7(4) yes
C13 C14 C15 108.4(4) yes
O3 C14 C15 108.5(3) yes
C13 C14 H141 109.5 no
O3 C14 H141 107.4 no
C15 C14 H141 110.3 no
C14 C15 O4 110.5(4) yes
C14 C15 C16 111.9(3) yes
O4 C15 C16 106.8(4) yes
C14 C15 H151 109.1 no
O4 C15 H151 110.1 no
C16 C15 H151 108.5 no
C15 C16 C11 125.4(4) yes
C15 C16 H161 116.6 no
C11 C16 H161 117.9 no
O3 C17 H171 109.0 no
O3 C17 H172 109.4 no
H171 C17 H172 109.4 no
O3 C17 H173 109.8 no
H171 C17 H173 109.0 no
H172 C17 H173 110.2 no

loop_
_geom_bond_atom_site_label_1
_geom_bond_atom_site_label_2
_geom_bond_distance
_geom_bond_publ_flag
O1 C12 1.436(5) yes
O1 H1 0.85(5) no
O2 C13 1.433(5) yes
O2 H2 0.84(6) no
O3 C14 1.432(5) yes
O3 C17 1.423(6) yes
O4 C15 1.437(5) yes
O4 H4 0.83(5) no
C1 C2 1.384(7) yes
C1 C6 1.404(7) yes
C1 H11 0.948 no
C2 C3 1.382(7) yes
C2 C7 1.518(7) yes
C3 C4 1.394(8) yes
C3 H31 0.929 no
C4 C5 1.386(7) yes
C4 C8 1.515(8) yes
C5 C6 1.386(7) yes
C5 H51 0.940 no
C6 C9 1.486(7) yes
C7 H71 0.956 no
C7 H72 0.953 no
C7 H73 0.973 no
C8 H81 0.957 no
C8 H82 0.954 no
C8 H83 0.956 no
C9 C10 1.331(7) yes
C9 H91 0.937 no
C10 C11 1.473(6) yes
C10 H101 0.933 no
C11 C12 1.505(6) yes
C11 C16 1.332(6) yes
C12 C13 1.520(6) yes
C12 H121 0.985 no
C13 C14 1.508(6) yes
C13 H131 0.994 no
C14 C15 1.525(6) yes
C14 H141 0.990 no
C15 C16 1.490(6) yes
C15 H151 0.975 no
C16 H161 0.941 no
C17 H171 0.965 no
C17 H172 0.964 no
C17 H173 0.976 no

loop_
_geom_contact_atom_site_label_1
_geom_contact_atom_site_label_2
_geom_contact_distance
_geom_contact_site_symmetry_2
_geom_contact_publ_flag
O1 O3 2.736(4) 3_645 no
O1 O2 2.778(5) 1_455 no
O1 O4 3.299(5) 3_645 no
O1 C13 3.360(5) 1_455 no
O1 C17 3.442(6) 3_645 no
O2 O4 2.754(4) 3_645 no
O2 C15 3.204(4) 3_645 no
O2 C14 3.568(5) 1_655 no
O3 C12 3.412(4) 3_655 no
C2 C5 3.510(8) 1_655 no
C13 C16 3.518(7) 1_655 no

loop_
_geom_hbond_atom_site_label_D
_geom_hbond_atom_site_label_H
_geom_hbond_atom_site_label_A
_geom_hbond_site_symmetry_A
_geom_hbond_angle_DHA
_geom_hbond_distance_DH
_geom_hbond_distance_HA
_geom_hbond_distance_DA
_geom_hbond_publ_flag
O1 H1 O3 3_645 159(5) 0.85(5) 1.92(5) 2.735(7) yes
O2 H2 O1 1_655 163(5) 0.84(6) 1.96(6) 2.778(7) yes
O4 H4 O2 3_655 155(6) 0.83(5) 1.98(5) 2.754(7) yes

loop_
_geom_torsion_atom_site_label_1
_geom_torsion_atom_site_label_2
_geom_torsion_atom_site_label_3
_geom_torsion_atom_site_label_4
_geom_torsion
_geom_torsion_publ_flag
O1 C12 C11 C10 76.8(5) no
O1 C12 C11 C16 -100.0(5) no
O1 C12 C13 O2 -55.9(5) no
O1 C12 C13 C14 67.8(4) no
O2 C13 C12 C11 -176.4(4) no
O2 C13 C14 O3 -51.3(4) no
O2 C13 C14 C15 -171.4(3) no
O3 C14 C13 C12 -174.8(3) no
O3 C14 C15 O4 -49.0(4) no
O3 C14 C15 C16 -167.8(4) no
O4 C15 C14 C13 73.7(4) no
O4 C15 C16 C11 -104.3(5) no
C1 C2 C3 C4 -1.1(9) no
C1 C6 C5 C4 2.7(9) no
C1 C6 C9 C10 -21.8(9) no
C2 C1 C6 C5 -3.6(8) no
C2 C1 C6 C9 179.2(5) no
C2 C3 C4 C5 0.2(9) no
C2 C3 C4 C8 179.9(6) no
C3 C2 C1 C6 2.9(8) no
C3 C4 C5 C6 -1.0(9) no
C4 C3 C2 C7 178.9(5) no
C4 C5 C6 C9 -179.9(5) no
C5 C6 C9 C10 160.9(6) no
C6 C1 C2 C7 -177.2(5) no
C6 C5 C4 C8 179.3(6) no
C6 C9 C10 C11 -3(1) no
C9 C10 C11 C12 138.0(6) no
C9 C10 C11 C16 -45.4(9) no
C10 C11 C12 C13 -160.9(4) no
C10 C11 C16 C15 178.6(5) no
C11 C12 C13 C14 -52.7(5) no
C11 C16 C15 C14 16.7(7) no
C12 C11 C16 C15 -5.0(7) no
C12 C13 C14 C15 65.0(4) no
C13 C12 C11 C16 22.4(6) no
C13 C14 O3 C17 96.6(5) no
C13 C14 C15 C16 -45.1(5) no
C15 C14 O3 C17 -143.3(4) no
